data_2205738
loop_
_publ_author_name
'Ton, Quoc Coung'
'Bolte, Michael'

_publ_section_title
;
 A co-crystal of 1,10-phenanthroline and chloroform
;
_journal_issue 5
_journal_name_full 'Acta Crystallographica Section E'
_journal_page_first o1406
_journal_page_last o1407
_journal_paper_doi 10.1107/S1600536805011669
_journal_volume 61
_journal_year 2005
_chemical_formula_iupac 'C12 H8 N2, C H Cl3 '
_chemical_formula_moiety 'C12 H8 N2, C H Cl3 '
_chemical_formula_sum 'C13 H9 Cl3 N2'
_chemical_formula_weight 299.57
_chemical_name_systematic ?
_space_group_IT_number 14
_symmetry_cell_setting monoclinic
_symmetry_space_group_name_Hall '-P 2ybc'
_symmetry_space_group_name_H-M 'P 1 21/c 1'
_atom_sites_solution_hydrogens geom
_atom_sites_solution_primary direct
_atom_sites_solution_secondary difmap
_audit_creation_method SHELXL-97
_cell_angle_alpha 90.00
_cell_angle_beta 103.544(6)
_cell_angle_gamma 90.00
_cell_formula_units_Z 4
_cell_length_a 9.7350(7)
_cell_length_b 10.9349(10)
_cell_length_c 13.0522(10)
_cell_measurement_reflns_used 13605
_cell_measurement_temperature 173(2)
_cell_measurement_theta_max 25.7
_cell_measurement_theta_min 3.5
_cell_volume 1350.78(19)
_computing_cell_refinement X-AREA
_computing_data_collection 'X-AREA (Stoe & Cie, 2001)'
_computing_data_reduction X-AREA
_computing_molecular_graphics 'XP in SHELXTL-Plus (Sheldrick, 1991)'
_computing_publication_material 'PLATON (Spek, 2003) and SHELXL97'
_computing_structure_refinement 'SHELXL97 (Sheldrick, 1997)'
_computing_structure_solution 'SHELXS97 (Sheldrick, 1990)'
_diffrn_ambient_temperature 173(2)
_diffrn_measured_fraction_theta_full 0.997
_diffrn_measured_fraction_theta_max 0.992
_diffrn_measurement_device_type 'STOE IPDS-II two-circle-diffractometer'
_diffrn_measurement_method \w
_diffrn_radiation_monochromator graphite
_diffrn_radiation_source 'fine-focus sealed tube'
_diffrn_radiation_type MoK\a
_diffrn_radiation_wavelength 0.71073
_diffrn_reflns_av_R_equivalents 0.0751
_diffrn_reflns_av_sigmaI/netI 0.0360
_diffrn_reflns_limit_h_max 11
_diffrn_reflns_limit_h_min -11
_diffrn_reflns_limit_k_max 13
_diffrn_reflns_limit_k_min -13
_diffrn_reflns_limit_l_max 15
_diffrn_reflns_limit_l_min -15
_diffrn_reflns_number 18069
_diffrn_reflns_theta_full 25.00
_diffrn_reflns_theta_max 25.66
_diffrn_reflns_theta_min 3.51
_diffrn_standards_decay_% 0
_diffrn_standards_interval_time 0
_diffrn_standards_number 0
_exptl_absorpt_coefficient_mu 0.660
_exptl_absorpt_correction_T_max 0.9075
_exptl_absorpt_correction_T_min 0.7782
_exptl_absorpt_correction_type multi-scan
_exptl_absorpt_process_details '(MULABS; Spek, 2003; Blessing, 1995)'
_exptl_crystal_colour colourless
_exptl_crystal_density_diffrn 1.473
_exptl_crystal_density_method 'not measured'
_exptl_crystal_description plate
_exptl_crystal_F_000 608
_exptl_crystal_size_max 0.40
_exptl_crystal_size_mid 0.20
_exptl_crystal_size_min 0.15
_refine_diff_density_max 0.344
_refine_diff_density_min -0.277
_refine_ls_extinction_coef 0.027(3)
_refine_ls_extinction_expression Fc^*^=kFc[1+0.001xFc^2^\l^3^/sin(2\q)]^-1/4^
_refine_ls_extinction_method SHELXL97
_refine_ls_goodness_of_fit_ref 1.022
_refine_ls_hydrogen_treatment constr
_refine_ls_matrix_type full
_refine_ls_number_parameters 193
_refine_ls_number_reflns 2533
_refine_ls_number_restraints 6
_refine_ls_restrained_S_all 1.036
_refine_ls_R_factor_all 0.0609
_refine_ls_R_factor_gt 0.0445
_refine_ls_shift/su_max 0.000
_refine_ls_shift/su_mean 0.000
_refine_ls_structure_factor_coef Fsqd
_refine_ls_weighting_details 'w=1/[\s^2^(Fo^2^)+(0.0629P)^2^+0.3494P] where P=(Fo^2^+2Fc^2^)/3'
_refine_ls_weighting_scheme calc
_refine_ls_wR_factor_gt 0.1113
_refine_ls_wR_factor_ref 0.1194
_reflns_number_gt 1927
_reflns_number_total 2533
_reflns_threshold_expression I>2\s(I)
_cod_data_source_file hg6169.cif
_cod_data_source_block I
_cod_depositor_comments
;
The following automatic conversions were performed:
'_symmetry_cell_setting' value 'Monoclinic' changed to 'monoclinic'
according to '/home/saulius/struct/CIF-dictionaries/cif_core.dic'
dictionary named 'cif_core.dic' version 2.4.1 from 2010-06-29.

Automatic conversion script
Id: cif_fix_enum 1527 2010-12-29 10:47:43Z saulius 

The following automatic conversions were performed:

'_symmetry_cell_setting' value 'Monoclinic' changed to 'monoclinic'
according to /home/saulius/struct/CIF-dictionaries/cif_core.dic
dictionary named 'cif_core.dic' version 2.4.1 from 2010-06-29.

Automatic conversion script
Id: cif_fix_values 1715 2011-07-08 13:25:40Z adriana 
;
_cod_original_cell_volume 1350.8(2)
_cod_original_sg_symbol_H-M 'P 21/c'
_cod_database_code 2205738
_cod_database_fobs_code 2205738

loop_
_symmetry_equiv_pos_as_xyz
'x, y, z'
'-x, y+1/2, -z+1/2'
'-x, -y, -z'
'x, -y-1/2, z-1/2'

loop_
_atom_site_label
_atom_site_fract_x
_atom_site_fract_y
_atom_site_fract_z
_atom_site_U_iso_or_equiv
_atom_site_adp_type
_atom_site_calc_flag
_atom_site_refinement_flags
_atom_site_occupancy
_atom_site_disorder_assembly
_atom_site_disorder_group
_atom_site_type_symbol
C1 0.5290(2) 0.67126(17) 0.44733(15) 0.0337(4) Uani d . 1 . . C
N1 0.44227(18) 0.76310(14) 0.46479(13) 0.0375(4) Uani d . 1 . . N
N2 0.33717(19) 0.59668(15) 0.30880(14) 0.0382(4) Uani d . 1 . . N
C2 0.4973(3) 0.84477(19) 0.53908(18) 0.0475(6) Uani d . 1 . . C
H2 0.4376 0.9087 0.5523 0.057 Uiso calc R 1 . . H
C3 0.6362(3) 0.8428(2) 0.5986(2) 0.0555(6) Uani d . 1 . . C
H3 0.6701 0.9043 0.6497 0.067 Uiso calc R 1 . . H
C4 0.7223(3) 0.7503(2) 0.58191(19) 0.0537(6) Uani d . 1 . . C
H4 0.8176 0.7472 0.6213 0.064 Uiso calc R 1 . . H
C5 0.6704(2) 0.65927(19) 0.50621(17) 0.0406(5) Uani d . 1 . . C
C6 0.7537(2) 0.5575(2) 0.48766(19) 0.0487(6) Uani d . 1 . . C
H6 0.8476 0.5489 0.5286 0.058 Uiso calc R 1 . . H
C7 0.7013(2) 0.4741(2) 0.41337(19) 0.0493(6) Uani d . 1 . . C
H7 0.7586 0.4069 0.4033 0.059 Uiso calc R 1 . . H
C8 0.5599(2) 0.48443(18) 0.34863(17) 0.0398(5) Uani d . 1 . . C
C9 0.5033(3) 0.40007(19) 0.2681(2) 0.0503(6) Uani d . 1 . . C
H9 0.5589 0.3338 0.2535 0.060 Uiso calc R 1 . . H
C10 0.3680(3) 0.4149(2) 0.2116(2) 0.0528(6) Uani d . 1 . . C
H10 0.3280 0.3591 0.1570 0.063 Uiso calc R 1 . . H
C11 0.2877(3) 0.5138(2) 0.23483(18) 0.0481(6) Uani d . 1 . . C
H11 0.1928 0.5217 0.1954 0.058 Uiso calc R 1 . . H
C12 0.4724(2) 0.58235(17) 0.36560(15) 0.0337(4) Uani d . 1 . . C
C1L 0.1104(2) 0.7779(2) 0.37377(18) 0.0458(5) Uani d D 1 . . C
H1L 0.2072 0.7419 0.3850 0.054(7) Uiso calc R 1 A 1 H
Cl1 0.0868(3) 0.8336(5) 0.49426(15) 0.1048(11) Uani d PD 0.680(10) B 1 Cl
Cl2 -0.0151(3) 0.6617(3) 0.3308(3) 0.0750(9) Uani d PD 0.680(10) B 1 Cl
Cl3 0.0915(4) 0.8899(2) 0.2779(3) 0.0810(8) Uani d PD 0.680(10) B 1 Cl
Cl1' 0.1014(6) 0.8992(9) 0.4626(9) 0.125(3) Uani d PD 0.320(10) B 2 Cl
Cl2' -0.0264(6) 0.6776(5) 0.3666(8) 0.078(2) Uani d PD 0.320(10) B 2 Cl
Cl3' 0.0948(8) 0.8509(13) 0.2505(8) 0.123(3) Uani d PD 0.320(10) B 2 Cl

loop_
_atom_site_aniso_label
_atom_site_aniso_U_11
_atom_site_aniso_U_22
_atom_site_aniso_U_33
_atom_site_aniso_U_12
_atom_site_aniso_U_13
_atom_site_aniso_U_23
C1 0.0406(11) 0.0285(9) 0.0333(10) -0.0028(8) 0.0117(8) 0.0069(8)
N1 0.0463(10) 0.0267(8) 0.0392(9) -0.0011(7) 0.0097(7) 0.0006(7)
N2 0.0457(10) 0.0336(9) 0.0347(9) -0.0023(7) 0.0082(8) -0.0001(7)
C2 0.0629(15) 0.0330(11) 0.0479(13) -0.0047(10) 0.0161(11) -0.0038(9)
C3 0.0663(16) 0.0524(14) 0.0447(13) -0.0171(12) 0.0070(11) -0.0082(11)
C4 0.0494(13) 0.0654(16) 0.0423(13) -0.0150(12) 0.0024(10) 0.0052(11)
C5 0.0412(11) 0.0447(12) 0.0367(11) -0.0028(9) 0.0110(9) 0.0129(9)
C6 0.0415(12) 0.0584(14) 0.0480(13) 0.0067(10) 0.0139(10) 0.0166(11)
C7 0.0530(13) 0.0459(12) 0.0564(15) 0.0161(10) 0.0276(11) 0.0188(11)
C8 0.0542(13) 0.0302(10) 0.0417(12) 0.0022(9) 0.0245(10) 0.0061(9)
C9 0.0715(16) 0.0330(11) 0.0541(14) 0.0029(10) 0.0305(13) -0.0007(10)
C10 0.0788(18) 0.0378(12) 0.0462(14) -0.0121(11) 0.0236(13) -0.0104(10)
C11 0.0592(14) 0.0447(12) 0.0398(12) -0.0095(10) 0.0106(10) -0.0016(10)
C12 0.0426(11) 0.0267(9) 0.0343(10) -0.0006(8) 0.0141(9) 0.0064(8)
C1L 0.0412(11) 0.0450(12) 0.0502(13) 0.0045(9) 0.0085(10) 0.0007(10)
Cl1 0.1229(14) 0.125(2) 0.0712(10) 0.0428(15) 0.0317(9) -0.0286(11)
Cl2 0.0502(12) 0.0621(10) 0.1006(18) -0.0137(9) -0.0071(10) 0.0222(10)
Cl3 0.0632(12) 0.0631(10) 0.1124(16) -0.0078(8) 0.0121(10) 0.0395(9)
Cl1' 0.109(3) 0.101(4) 0.144(6) 0.023(3) -0.011(3) -0.084(4)
Cl2' 0.0593(19) 0.0478(18) 0.140(5) 0.0033(13) 0.051(3) 0.031(2)
Cl3' 0.070(3) 0.189(7) 0.118(4) 0.041(4) 0.042(3) 0.116(5)

loop_
_atom_type_symbol
_atom_type_description
_atom_type_scat_dispersion_real
_atom_type_scat_dispersion_imag
_atom_type_scat_source
C C 0.0033 0.0016 'International Tables Vol C Tables 4.2.6.8 and 6.1.1.4'
H H 0.0000 0.0000 'International Tables Vol C Tables 4.2.6.8 and 6.1.1.4'
N N 0.0061 0.0033 'International Tables Vol C Tables 4.2.6.8 and 6.1.1.4'
Cl Cl 0.1484 0.1585 'International Tables Vol C Tables 4.2.6.8 and 6.1.1.4'

loop_
_geom_angle_atom_site_label_1
_geom_angle_atom_site_label_2
_geom_angle_atom_site_label_3
_geom_angle
N1 C1 C5 122.53(19)
N1 C1 C12 118.18(18)
C5 C1 C12 119.29(18)
C2 N1 C1 117.08(19)
C11 N2 C12 117.20(18)
N1 C2 C3 124.5(2)
N1 C2 H2 117.7
C3 C2 H2 117.7
C4 C3 C2 118.4(2)
C4 C3 H3 120.8
C2 C3 H3 120.8
C3 C4 C5 120.2(2)
C3 C4 H4 119.9
C5 C4 H4 119.9
C4 C5 C1 117.3(2)
C4 C5 C6 122.9(2)
C1 C5 C6 119.8(2)
C7 C6 C5 121.1(2)
C7 C6 H6 119.4
C5 C6 H6 119.4
C6 C7 C8 121.2(2)
C6 C7 H7 119.4
C8 C7 H7 119.4
C9 C8 C12 117.8(2)
C9 C8 C7 122.6(2)
C12 C8 C7 119.6(2)
C10 C9 C8 119.1(2)
C10 C9 H9 120.5
C8 C9 H9 120.5
C9 C10 C11 119.4(2)
C9 C10 H10 120.3
C11 C10 H10 120.3
N2 C11 C10 123.7(2)
N2 C11 H11 118.2
C10 C11 H11 118.2
N2 C12 C8 122.82(18)
N2 C12 C1 118.35(17)
C8 C12 C1 118.83(19)
Cl3 C1L Cl1 112.9(2)
Cl3 C1L Cl2 109.42(18)
Cl1 C1L Cl2 108.07(18)
Cl2' C1L Cl3' 109.8(4)
Cl2' C1L Cl1' 111.0(3)
Cl3' C1L Cl1' 104.4(4)
Cl2' C1L H1L 116.8
Cl3 C1L H1L 108.8
Cl1 C1L H1L 108.8
Cl2 C1L H1L 108.8
Cl3' C1L H1L 100.9
Cl1' C1L H1L 112.7

loop_
_geom_bond_atom_site_label_1
_geom_bond_atom_site_label_2
_geom_bond_distance
C1 N1 1.365(3)
C1 C5 1.417(3)
C1 C12 1.453(3)
N1 C2 1.335(3)
N2 C11 1.330(3)
N2 C12 1.361(3)
C2 C3 1.394(4)
C2 H2 0.9500
C3 C4 1.363(4)
C3 H3 0.9500
C4 C5 1.410(3)
C4 H4 0.9500
C5 C6 1.430(3)
C6 C7 1.342(4)
C6 H6 0.9500
C7 C8 1.441(3)
C7 H7 0.9500
C8 C9 1.410(3)
C8 C12 1.417(3)
C9 C10 1.360(4)
C9 H9 0.9500
C10 C11 1.408(3)
C10 H10 0.9500
C11 H11 0.9500
C1L Cl2' 1.711(5)
C1L Cl3 1.730(3)
C1L Cl1 1.751(3)
C1L Cl2 1.761(3)
C1L Cl3' 1.770(5)
C1L Cl1' 1.777(4)
C1L H1L 1.0000

loop_
_geom_hbond_atom_site_label_D
_geom_hbond_atom_site_label_H
_geom_hbond_atom_site_label_A
_geom_hbond_distance_DH
_geom_hbond_distance_HA
_geom_hbond_distance_DA
_geom_hbond_angle_DHA
C1L H1L N1 1.00 2.29 3.175(3) 146.4
C1L H1L N2 1.00 2.39 3.225(3) 140.7

loop_
_geom_torsion_atom_site_label_1
_geom_torsion_atom_site_label_2
_geom_torsion_atom_site_label_3
_geom_torsion_atom_site_label_4
_geom_torsion
C5 C1 N1 C2 1.6(3)
C12 C1 N1 C2 -178.95(18)
C1 N1 C2 C3 0.5(3)
N1 C2 C3 C4 -1.2(4)
C2 C3 C4 C5 -0.3(4)
C3 C4 C5 C1 2.2(3)
C3 C4 C5 C6 -177.6(2)
N1 C1 C5 C4 -2.9(3)
C12 C1 C5 C4 177.62(18)
N1 C1 C5 C6 176.90(19)
C12 C1 C5 C6 -2.6(3)
C4 C5 C6 C7 -178.6(2)
C1 C5 C6 C7 1.6(3)
C5 C6 C7 C8 0.7(3)
C6 C7 C8 C9 178.3(2)
C6 C7 C8 C12 -2.0(3)
C12 C8 C9 C10 -0.9(3)
C7 C8 C9 C10 178.9(2)
C8 C9 C10 C11 -0.1(3)
C12 N2 C11 C10 -1.2(3)
C9 C10 C11 N2 1.2(4)
C11 N2 C12 C8 0.1(3)
C11 N2 C12 C1 -179.67(18)
C9 C8 C12 N2 0.9(3)
C7 C8 C12 N2 -178.83(18)
C9 C8 C12 C1 -179.30(18)
C7 C8 C12 C1 0.9(3)
N1 C1 C12 N2 1.6(3)
C5 C1 C12 N2 -178.93(17)
N1 C1 C12 C8 -178.19(17)
C5 C1 C12 C8 1.3(3)
